data_4332119
loop_
_publ_author_name
'Ovcharenko, Victor'
'Fursova, Elena'
'Romanenko, Galina'
'Eremenko, Igor'
'Tretyakov, Evgeny'
'Ikorskii, Vladimir'

_publ_section_title
;
 Synthesis, Structure, and Magnetic Properties of (6&#x2212;9)-Nuclear
 Ni(II) Trimethylacetates and Their Heterospin Complexes with Nitroxides
;
_journal_issue 14
_journal_name_full 'Inorganic Chemistry'
_journal_page_first 5338
_journal_page_last 5350
_journal_paper_doi 10.1021/ic0522028
_journal_volume 45
_journal_year 2006
_chemical_formula_sum 'C87 H164 N8 Ni7 O33'
_chemical_formula_weight 2261.23
_chemical_name_systematic
; 
 ? 
;
_space_group_IT_number 14
_symmetry_cell_setting monoclinic
_symmetry_space_group_name_Hall '-P 2yn'
_symmetry_space_group_name_H-M 'P 1 21/n 1'
_atom_sites_solution_hydrogens geom
_atom_sites_solution_primary direct
_atom_sites_solution_secondary difmap
_audit_creation_method SHELXL-97
_cell_angle_alpha 90.00
_cell_angle_beta 102.7570(10)
_cell_angle_gamma 90.00
_cell_formula_units_Z 4
_cell_length_a 15.2765(9)
_cell_length_b 28.2207(18)
_cell_length_c 29.1264(18)
_cell_measurement_reflns_used 5415
_cell_measurement_temperature 240(2)
_cell_measurement_theta_max 23.20
_cell_measurement_theta_min 2.27
_cell_volume 12246.8(13)
_computing_cell_refinement 'Bruker SMART'
_computing_data_collection 'Bruker SMART'
_computing_data_reduction 'Bruker SAINT'
_computing_molecular_graphics 'Bruker SHELXTL'
_computing_publication_material 'Bruker SHELXTL'
_computing_structure_refinement 'SHELXL-97 (Sheldrick, 1997)'
_computing_structure_solution 'SHELXS-97 (Sheldrick, 1990)'
_diffrn_ambient_temperature 240(2)
_diffrn_measured_fraction_theta_full 0.992
_diffrn_measured_fraction_theta_max 0.992
_diffrn_measurement_device_type 'CCD area detector'
_diffrn_measurement_method 'phi and omega scans'
_diffrn_radiation_monochromator graphite
_diffrn_radiation_source 'fine-focus sealed tube'
_diffrn_radiation_type MoK\a
_diffrn_radiation_wavelength 0.71073
_diffrn_reflns_av_R_equivalents 0.0520
_diffrn_reflns_av_sigmaI/netI 0.0643
_diffrn_reflns_limit_h_max 15
_diffrn_reflns_limit_h_min -16
_diffrn_reflns_limit_k_max 31
_diffrn_reflns_limit_k_min -22
_diffrn_reflns_limit_l_max 32
_diffrn_reflns_limit_l_min -30
_diffrn_reflns_number 52569
_diffrn_reflns_theta_full 23.33
_diffrn_reflns_theta_max 23.33
_diffrn_reflns_theta_min 1.61
_exptl_absorpt_coefficient_mu 1.121
_exptl_absorpt_correction_type none
_exptl_crystal_density_diffrn 1.226
_exptl_crystal_density_meas 0
_exptl_crystal_density_method 'not measured'
_exptl_crystal_F_000 4808
_refine_diff_density_max 0.917
_refine_diff_density_min -0.440
_refine_diff_density_rms 0.109
_refine_ls_extinction_coef 0.00000(5)
_refine_ls_extinction_expression Fc^*^=kFc[1+0.001xFc^2^\l^3^/sin(2\q)]^-1/4^
_refine_ls_extinction_method SHELXL
_refine_ls_goodness_of_fit_ref 1.016
_refine_ls_hydrogen_treatment mixed
_refine_ls_matrix_type full
_refine_ls_number_parameters 1367
_refine_ls_number_reflns 17595
_refine_ls_number_restraints 0
_refine_ls_restrained_S_all 1.016
_refine_ls_R_factor_all 0.0878
_refine_ls_R_factor_gt 0.0602
_refine_ls_shift/su_max 9.571
_refine_ls_shift/su_mean 0.113
_refine_ls_structure_factor_coef Fsqd
_refine_ls_weighting_details 'calc w=1/[\s^2^(Fo^2^)+(0.1071P)^2^+0.0000P] where P=(Fo^2^+2Fc^2^)/3'
_refine_ls_weighting_scheme calc
_refine_ls_wR_factor_gt 0.1690
_refine_ls_wR_factor_ref 0.1821
_reflns_number_gt 11886
_reflns_number_total 17595
_reflns_threshold_expression >2sigma(I)
_cod_data_source_file ic0522028sup1.cif
_cod_data_source_block Ni6_1_c
_cod_depositor_comments
;
The following automatic conversions were performed:

'_symmetry_cell_setting' value 'Monoclinic' changed to 'monoclinic'
according to /home/saulius/struct/CIF-dictionaries/cif_core.dic
dictionary named 'cif_core.dic' version 2.4.2 from 2011-04-26.

Automatic conversion script
Id: cif_fix_values 1891 2012-01-12 08:04:46Z andrius 
;
_cod_original_sg_symbol_H-M P2(1)/n
_cod_database_code 4332119

loop_
_symmetry_equiv_pos_as_xyz
'x, y, z'
'-x+1/2, y+1/2, -z+1/2'
'-x, -y, -z'
'x-1/2, -y-1/2, z-1/2'

loop_
_atom_site_label
_atom_site_type_symbol
_atom_site_fract_x
_atom_site_fract_y
_atom_site_fract_z
_atom_site_U_iso_or_equiv
_atom_site_adp_type
_atom_site_occupancy
_atom_site_symmetry_multiplicity
_atom_site_calc_flag
_atom_site_refinement_flags
Ni1 Ni -0.14210(4) 0.14122(2) 0.25482(2) 0.03233(19) Uani 1 1 d .
Ni2 Ni 0.16902(4) 0.13104(2) 0.25228(2) 0.0333(2) Uani 1 1 d .
Ni3 Ni -0.05915(4) 0.13931(2) 0.16827(2) 0.03115(19) Uani 1 1 d .
Ni4 Ni 0.08453(4) 0.13238(2) 0.33892(2) 0.03295(19) Uani 1 1 d .
Ni5 Ni 0.06045(5) 0.21477(2) 0.21856(2) 0.0350(2) Uani 1 1 d .
Ni6 Ni -0.01389(5) 0.21630(2) 0.29374(2) 0.0365(2) Uani 1 1 d .
Ni7 Ni -0.00132(5) -0.04479(3) 0.25019(2) 0.0422(2) Uani 1 1 d .
O1 O -0.0654(2) 0.09505(11) 0.22536(11) 0.0293(8) Uani 1 1 d .
O2 O 0.0832(2) 0.08972(12) 0.28003(11) 0.0304(8) Uani 1 1 d .
O3 O -0.0714(2) 0.19002(12) 0.22218(12) 0.0329(8) Uani 1 1 d .
O4 O 0.1088(2) 0.18303(12) 0.28726(12) 0.0331(9) Uani 1 1 d .
O5 O 0.0746(2) 0.14842(12) 0.19453(11) 0.0316(8) Uani 1 1 d .
O6 O -0.0445(2) 0.15068(12) 0.31334(12) 0.0327(8) Uani 1 1 d .
O1A O 0.0806(3) -0.04241(13) 0.20289(13) 0.0463(10) Uani 1 1 d .
N1A N 0.0645(3) -0.06449(16) 0.16298(16) 0.0427(12) Uani 1 1 d .
C1A C 0.0945(5) -0.1147(2) 0.1588(2) 0.0601(19) Uani 1 1 d .
N2A N 0.0314(4) -0.07634(18) 0.08784(18) 0.0560(14) Uani 1 1 d .
O2A O 0.0055(4) -0.06819(17) 0.04334(15) 0.0777(15) Uani 1 1 d .
C2A C 0.1950(6) -0.1120(4) 0.1657(4) 0.110(4) Uani 1 1 d .
H2AA H 0.2213 -0.1048 0.1980 0.09(3) Uiso 1 1 calc R
H2AB H 0.2104 -0.0876 0.1458 0.26(9) Uiso 1 1 calc R
H2AC H 0.2175 -0.1419 0.1576 0.14(4) Uiso 1 1 calc R
N3A N -0.0332(3) 0.07952(16) 0.12713(15) 0.0375(11) Uani 1 1 d .
C3A C 0.0633(9) -0.1457(3) 0.1939(3) 0.103(4) Uani 1 1 d .
H3AA H 0.0942 -0.1370 0.2251 0.17(5) Uiso 1 1 calc R
H3AB H 0.0760 -0.1782 0.1881 0.12(3) Uiso 1 1 calc R
H3AC H -0.0001 -0.1417 0.1907 0.08(3) Uiso 1 1 calc R
N4A N -0.0592(3) 0.06813(18) 0.08056(15) 0.0487(13) Uani 1 1 d .
C4A C 0.0479(6) -0.1257(2) 0.1076(2) 0.068(2) Uani 1 1 d .
C5A C 0.1023(9) -0.1533(3) 0.0797(3) 0.116(4) Uani 1 1 d .
H5AA H 0.1600 -0.1386 0.0827 0.18(6) Uiso 1 1 calc R
H5AB H 0.0716 -0.1538 0.0472 0.12(4) Uiso 1 1 calc R
H5AC H 0.1101 -0.1852 0.0915 0.10(3) Uiso 1 1 calc R
C6A C -0.0459(7) -0.1482(4) 0.1036(4) 0.115(3) Uani 1 1 d .
H6AA H -0.0722 -0.1548 0.0711 0.19(6) Uiso 1 1 calc R
H6AB H -0.0837 -0.1266 0.1158 0.18(6) Uiso 1 1 calc R
H6AC H -0.0401 -0.1772 0.1213 0.11(3) Uiso 1 1 calc R
C7A C 0.0340(4) -0.0439(2) 0.1221(2) 0.0416(14) Uani 1 1 d .
C8A C 0.0055(4) 0.0048(2) 0.11402(19) 0.0384(14) Uani 1 1 d .
C9A C 0.0079(3) 0.04076(19) 0.14686(18) 0.0332(13) Uani 1 1 d .
H9AA H 0.0348 0.0380 0.1787 0.019(12) Uiso 1 1 calc R
C10A C -0.0357(4) 0.0242(2) 0.0721(2) 0.0503(16) Uani 1 1 d .
H10A H -0.0456 0.0094 0.0429 0.06(2) Uiso 1 1 calc R
C41A C -0.1078(6) 0.1031(3) 0.0457(2) 0.076(2) Uani 1 1 d .
H41A H -0.0785 0.1046 0.0194 0.09(3) Uiso 1 1 calc R
H41B H -0.1030 0.1341 0.0603 0.14(4) Uiso 1 1 calc R
C42A C -0.2040(6) 0.0919(5) 0.0276(4) 0.117(4) Uani 1 1 d .
H42A H -0.2315 0.0913 0.0546 2.0(12) Uiso 1 1 calc R
H42B H -0.2300 0.1186 0.0084 0.12(3) Uiso 1 1 calc R
C43A C -0.2323(8) 0.0517(5) 0.0018(5) 0.142(5) Uani 1 1 d .
H43A H -0.2152 0.0247 0.0225 2.0(14) Uiso 1 1 calc R
H43B H -0.1986 0.0495 -0.0227 0.20(8) Uiso 1 1 calc R
C44A C -0.3288(9) 0.0462(11) -0.0210(7) 0.191(8) Uani 1 1 d .
H44A H -0.3346 0.0142 -0.0099 0.34(16) Uiso 1 1 calc R
H44B H -0.3512 0.0656 0.0013 0.16(6) Uiso 1 1 calc R
C45A C -0.3799(13) 0.0459(11) -0.0431(8) 0.50(4) Uani 1 1 d .
H45A H -0.3578 0.0269 -0.0658 2.0(16) Uiso 1 1 calc R
H45B H -0.3753 0.0781 -0.0540 0.013(12) Uiso 1 1 calc R
C46A C -0.4741(12) 0.0398(12) -0.0638(8) 0.42(2) Uani 1 1 d .
H46A H -0.4935 0.0639 -0.0871 0.17(5) Uiso 1 1 calc R
H46B H -0.5079 0.0421 -0.0398 0.18(5) Uiso 1 1 calc R
H46C H -0.4836 0.0092 -0.0785 0.7(4) Uiso 1 1 calc R
O1B O -0.0823(3) -0.04203(14) 0.29783(14) 0.0466(10) Uani 1 1 d .
N1B N -0.0684(3) -0.06554(17) 0.33679(18) 0.0460(12) Uani 1 1 d .
C1B C -0.1020(5) -0.1153(2) 0.3397(2) 0.0602(19) Uani 1 1 d .
N2B N -0.0351(4) -0.08029(19) 0.41188(19) 0.0576(14) Uani 1 1 d .
O2B O -0.0090(4) -0.07380(18) 0.45612(16) 0.0848(17) Uani 1 1 d .
C2B C -0.2025(6) -0.1106(4) 0.3313(5) 0.115(4) Uani 1 1 d .
H2BA H -0.2177 -0.0910 0.3553 0.15(5) Uiso 1 1 calc R
H2BB H -0.2288 -0.1414 0.3321 0.13(4) Uiso 1 1 calc R
H2BC H -0.2251 -0.0964 0.3010 0.12(4) Uiso 1 1 calc R
N3B N 0.0480(3) 0.07373(17) 0.37777(15) 0.0402(12) Uani 1 1 d .
C3B C -0.0728(8) -0.1461(3) 0.3024(3) 0.091(3) Uani 1 1 d .
H3BA H -0.1049 -0.1365 0.2717 0.12(4) Uiso 1 1 calc R
H3BB H -0.0859 -0.1787 0.3075 0.12(3) Uiso 1 1 calc R
H3BC H -0.0095 -0.1424 0.3048 0.07(3) Uiso 1 1 calc R
N4B N 0.0733(3) 0.06066(19) 0.42372(16) 0.0503(13) Uani 1 1 d .
C4B C -0.0572(5) -0.1281(2) 0.3902(3) 0.068(2) Uani 1 1 d .
C5B C -0.1151(9) -0.1547(3) 0.4173(4) 0.120(4) Uani 1 1 d .
H5BA H -0.0809 -0.1615 0.4484 0.12(4) Uiso 1 1 calc R
H5BB H -0.1350 -0.1839 0.4014 0.08(2) Uiso 1 1 calc R
H5BC H -0.1662 -0.1357 0.4193 0.22(8) Uiso 1 1 calc R
C6B C 0.0340(7) -0.1532(3) 0.3934(4) 0.104(3) Uani 1 1 d .
H6BA H 0.0694 -0.1354 0.3759 0.13(4) Uiso 1 1 calc R
H6BB H 0.0240 -0.1845 0.3804 0.10(3) Uiso 1 1 calc R
H6BC H 0.0654 -0.1552 0.4257 0.15(4) Uiso 1 1 calc R
C7B C -0.0359(4) -0.0466(2) 0.3786(2) 0.0438(15) Uani 1 1 d .
C8B C -0.0019(4) 0.0006(2) 0.38816(19) 0.0405(14) Uani 1 1 d .
C9B C 0.0009(3) 0.03728(19) 0.35672(19) 0.0354(13) Uani 1 1 d .
H9BA H -0.0268 0.0364 0.3249 0.019(12) Uiso 1 1 calc R
C10B C 0.0435(4) 0.0178(2) 0.4303(2) 0.0541(17) Uani 1 1 d .
H10B H 0.0521 0.0020 0.4590 0.052(18) Uiso 1 1 calc R
C41B C 0.1283(6) 0.0912(3) 0.4595(2) 0.077(2) Uani 1 1 d .
H41C H 0.0970 0.0960 0.4847 0.08(2) Uiso 1 1 calc R
H41D H 0.1345 0.1218 0.4455 0.10(3) Uiso 1 1 calc R
C42B C 0.2179(7) 0.0728(7) 0.4798(4) 0.143(6) Uani 1 1 d .
H42C H 0.2227 0.0492 0.4563 2.0(15) Uiso 1 1 calc R
H42D H 0.2539 0.0991 0.4729 0.42(19) Uiso 1 1 calc R
C43B C 0.2598(12) 0.0593(8) 0.5072(6) 0.48(3) Uani 1 1 d .
H43C H 0.2241 0.0315 0.5102 0.027(10) Uiso 1 1 calc R
H43D H 0.2455 0.0811 0.5302 0.021(14) Uiso 1 1 calc R
C44B C 0.3449(12) 0.0415(13) 0.5372(12) 0.29(2) Uani 1 1 d .
H44C H 0.3263 0.0241 0.5622 2.0(15) Uiso 1 1 calc R
H44D H 0.3656 0.0177 0.5180 0.08(4) Uiso 1 1 calc R
C45B C 0.4000(16) 0.0582(10) 0.5532(13) 0.283(15) Uani 1 1 d .
H45C H 0.3819 0.0758 0.5781 0.7(5) Uiso 1 1 calc R
H45D H 0.4090 0.0818 0.5304 1.1(13) Uiso 1 1 calc R
C46B C 0.4910(12) 0.0419(11) 0.5746(11) 0.298(13) Uani 1 1 d .
H46D H 0.5218 0.0659 0.5954 0.46(18) Uiso 1 1 calc R
H46E H 0.5231 0.0356 0.5504 0.24(8) Uiso 1 1 calc R
H46F H 0.4877 0.0134 0.5922 0.6(4) Uiso 1 1 calc R
O11 O 0.1857(3) 0.24024(13) 0.22189(15) 0.0509(11) Uani 1 1 d .
C11 C 0.2488(4) 0.2150(2) 0.2159(2) 0.0447(15) Uani 1 1 d .
O12 O 0.2562(2) 0.17159(15) 0.22498(14) 0.0499(11) Uani 1 1 d .
C12 C 0.3204(4) 0.2378(2) 0.1942(3) 0.0568(18) Uani 1 1 d .
C13 C 0.3103(14) 0.2224(9) 0.1472(5) 0.265(12) Uani 1 1 d .
H13A H 0.3559 0.2367 0.1337 0.21(5) Uiso 1 1 calc R
H13B H 0.2522 0.2315 0.1293 0.42(15) Uiso 1 1 calc R
H13C H 0.3161 0.1886 0.1466 0.22(7) Uiso 1 1 calc R
C14 C 0.3084(9) 0.2893(4) 0.1903(7) 0.200(8) Uani 1 1 d .
H14A H 0.3547 0.3028 0.1768 0.20(5) Uiso 1 1 calc R
H14B H 0.3119 0.3025 0.2210 0.19(6) Uiso 1 1 calc R
H14C H 0.2508 0.2964 0.1705 1.1(6) Uiso 1 1 calc R
C15 C 0.4071(7) 0.2273(7) 0.2212(7) 0.268(12) Uani 1 1 d .
H15A H 0.4513 0.2422 0.2071 0.17(4) Uiso 1 1 calc R
H15B H 0.4162 0.1937 0.2220 0.14(4) Uiso 1 1 calc R
H15C H 0.4127 0.2391 0.2526 0.21(7) Uiso 1 1 calc R
O21 O -0.2208(2) 0.18759(15) 0.28080(15) 0.0501(11) Uani 1 1 d .
C21 C -0.2006(4) 0.2275(2) 0.2990(2) 0.0474(16) Uani 1 1 d .
O22 O -0.1239(3) 0.24686(14) 0.30554(16) 0.0563(12) Uani 1 1 d .
C22 C -0.2713(4) 0.2539(3) 0.3179(3) 0.0596(19) Uani 1 1 d .
C23 C -0.3614(7) 0.2400(5) 0.2951(8) 0.209(9) Uani 1 1 d .
H23A H -0.4037 0.2582 0.3077 0.25(6) Uiso 1 1 calc R
H23B H -0.3696 0.2069 0.3006 0.12(4) Uiso 1 1 calc R
H23C H -0.3709 0.2457 0.2619 0.25(9) Uiso 1 1 calc R
C24 C -0.2652(15) 0.3031(5) 0.3076(11) 0.271(12) Uani 1 1 d .
H24A H -0.3101 0.3203 0.3192 0.28(7) Uiso 1 1 calc R
H24B H -0.2746 0.3074 0.2742 0.6(3) Uiso 1 1 calc R
H24C H -0.2068 0.3147 0.3226 0.6(2) Uiso 1 1 calc R
C25 C -0.2579(12) 0.2500(8) 0.3660(5) 0.38(2) Uani 1 1 d .
H25A H -0.3034 0.2675 0.3767 0.30(8) Uiso 1 1 calc R
H25B H -0.1999 0.2625 0.3805 0.15(4) Uiso 1 1 calc R
H25C H -0.2608 0.2173 0.3745 0.06(2) Uiso 1 1 calc R
O31 O -0.2000(3) 0.08878(14) 0.29034(14) 0.0452(10) Uani 1 1 d .
C31 C -0.2787(5) 0.0834(2) 0.2899(2) 0.0552(17) Uani 1 1 d .
O32 O -0.3423(3) 0.0995(2) 0.2558(2) 0.0940(19) Uani 1 1 d .
C32 C -0.3122(5) 0.0544(3) 0.3254(3) 0.078(2) Uani 1 1 d .
C33 C -0.3956(12) 0.0282(9) 0.3039(7) 0.251(11) Uani 1 1 d .
H33A H -0.3822 0.0044 0.2828 0.29(12) Uiso 1 1 calc R
H33B H -0.4392 0.0498 0.2868 2.0(15) Uiso 1 1 calc R
H33C H -0.4190 0.0132 0.3282 0.24(7) Uiso 1 1 calc R
C34 C -0.3523(19) 0.0867(7) 0.3549(8) 0.262(13) Uani 1 1 d .
H34A H -0.3066 0.1072 0.3723 0.26(10) Uiso 1 1 calc R
H34B H -0.3781 0.0685 0.3764 0.24(7) Uiso 1 1 calc R
H34C H -0.3981 0.1054 0.3352 1.0(5) Uiso 1 1 calc R
C35 C -0.2454(9) 0.0231(6) 0.3489(7) 0.293(14) Uani 1 1 d .
H35A H -0.2261 0.0032 0.3263 0.47(16) Uiso 1 1 calc R
H35B H -0.2694 0.0038 0.3703 0.19(4) Uiso 1 1 calc R
H35C H -0.1953 0.0410 0.3661 0.14(4) Uiso 1 1 calc R
O41 O 0.2194(3) 0.07678(14) 0.21584(13) 0.0462(10) Uani 1 1 d .
C41 C 0.2986(5) 0.0684(2) 0.2174(2) 0.0547(17) Uani 1 1 d .
O42 O 0.3638(3) 0.08134(18) 0.25212(17) 0.0690(14) Uani 1 1 d .
C42 C 0.3276(5) 0.0409(3) 0.1783(3) 0.069(2) Uani 1 1 d .
C43 C 0.2492(8) 0.0224(7) 0.1454(5) 0.200(8) Uani 1 1 d .
H43D H 0.2138 0.0039 0.1622 0.9(4) Uiso 1 1 calc R
H43E H 0.2683 0.0028 0.1225 0.12(3) Uiso 1 1 calc R
H43F H 0.2139 0.0482 0.1298 0.35(12) Uiso 1 1 calc R
C44 C 0.3851(11) 0.0712(5) 0.1555(5) 0.184(7) Uani 1 1 d .
H44C H 0.3516 0.0985 0.1419 0.53(19) Uiso 1 1 calc R
H44D H 0.4041 0.0535 0.1313 0.20(5) Uiso 1 1 calc R
H44E H 0.4367 0.0813 0.1786 0.10(3) Uiso 1 1 calc R
C45 C 0.3847(11) -0.0023(5) 0.2011(5) 0.175(6) Uani 1 1 d .
H45D H 0.3481 -0.0231 0.2150 0.27(10) Uiso 1 1 calc R
H45E H 0.4343 0.0088 0.2250 2.0(14) Uiso 1 1 calc R
H45F H 0.4070 -0.0191 0.1774 0.13(3) Uiso 1 1 calc R
O51 O 0.2763(2) 0.12013(15) 0.30711(14) 0.0499(11) Uani 1 1 d .
C51 C 0.2834(4) 0.1291(2) 0.3504(2) 0.0481(16) Uani 1 1 d .
O52 O 0.2179(2) 0.12741(16) 0.36955(13) 0.0513(11) Uani 1 1 d .
C52 C 0.3755(4) 0.1413(3) 0.3793(2) 0.063(2) Uani 1 1 d .
C53 C 0.4288(6) 0.1684(4) 0.3500(4) 0.107(3) Uani 1 1 d .
H53A H 0.4327 0.1500 0.3228 0.19(6) Uiso 1 1 calc R
H53B H 0.4881 0.1744 0.3684 0.17(5) Uiso 1 1 calc R
H53C H 0.3996 0.1980 0.3402 0.10(3) Uiso 1 1 calc R
C54 C 0.4251(6) 0.0945(4) 0.3924(5) 0.119(4) Uani 1 1 d .
H54A H 0.4282 0.0776 0.3642 0.48(16) Uiso 1 1 calc R
H54B H 0.3936 0.0758 0.4110 0.20(7) Uiso 1 1 calc R
H54C H 0.4848 0.1009 0.4101 0.10(3) Uiso 1 1 calc R
C55 C 0.3679(6) 0.1701(4) 0.4222(3) 0.118(4) Uani 1 1 d .
H55A H 0.3348 0.1524 0.4409 0.08(3) Uiso 1 1 calc R
H55B H 0.3371 0.1993 0.4123 2.0(14) Uiso 1 1 calc R
H55C H 0.4268 0.1769 0.4406 0.09(2) Uiso 1 1 calc R
O61 O 0.0272(2) 0.27082(13) 0.25710(13) 0.0410(10) Uani 1 1 d .
C61 C -0.0299(4) 0.3011(2) 0.2368(2) 0.0486(16) Uani 1 1 d .
O62 O -0.1054(3) 0.29047(16) 0.21221(16) 0.0637(13) Uani 1 1 d .
C62 C -0.0018(4) 0.3533(2) 0.2459(3) 0.064(2) Uani 1 1 d .
C63 C 0.0102(13) 0.3615(4) 0.2979(5) 0.180(7) Uani 1 1 d .
H63A H 0.0556 0.3406 0.3147 1.0(4) Uiso 1 1 calc R
H63B H -0.0455 0.3555 0.3070 2.0(18) Uiso 1 1 calc R
H63C H 0.0281 0.3938 0.3051 0.35(10) Uiso 1 1 calc R
C64 C 0.0864(7) 0.3601(3) 0.2352(6) 0.164(6) Uani 1 1 d .
H64A H 0.1297 0.3406 0.2556 0.45(15) Uiso 1 1 calc R
H64B H 0.1036 0.3928 0.2398 0.11(3) Uiso 1 1 calc R
H64C H 0.0838 0.3515 0.2030 2.0(16) Uiso 1 1 calc R
C65 C -0.0688(9) 0.3854(4) 0.2178(7) 0.236(10) Uani 1 1 d .
H65A H -0.0495 0.4176 0.2239 0.22(6) Uiso 1 1 calc R
H65B H -0.1255 0.3810 0.2263 0.12(4) Uiso 1 1 calc R
H65C H -0.0751 0.3785 0.1850 0.32(11) Uiso 1 1 calc R
O71 O -0.0996(3) -0.00111(14) 0.21209(13) 0.0441(10) Uani 1 1 d .
C71 C -0.1414(4) -0.0372(2) 0.1933(2) 0.0455(15) Uani 1 1 d .
O72 O -0.1059(3) -0.07727(15) 0.20244(14) 0.0538(11) Uani 1 1 d .
C72 C -0.2326(4) -0.0318(2) 0.1613(3) 0.0582(18) Uani 1 1 d .
C73 C -0.2448(8) 0.0140(5) 0.1386(6) 0.218(9) Uani 1 1 d .
H73A H -0.3036 0.0157 0.1184 0.13(3) Uiso 1 1 calc R
H73B H -0.2004 0.0183 0.1201 0.23(7) Uiso 1 1 calc R
H73C H -0.2383 0.0384 0.1620 0.20(7) Uiso 1 1 calc R
C74 C -0.2967(8) -0.0369(10) 0.1886(7) 0.281(14) Uani 1 1 d .
H74A H -0.3557 -0.0341 0.1688 0.36(11) Uiso 1 1 calc R
H74B H -0.2881 -0.0127 0.2123 0.29(10) Uiso 1 1 calc R
H74C H -0.2903 -0.0675 0.2033 0.11(4) Uiso 1 1 calc R
C75 C -0.2540(11) -0.0687(5) 0.1273(6) 0.308(15) Uani 1 1 d .
H75A H -0.3131 -0.0636 0.1082 0.28(8) Uiso 1 1 calc R
H75B H -0.2521 -0.0987 0.1430 2.0(13) Uiso 1 1 calc R
H75C H -0.2111 -0.0687 0.1076 0.020(14) Uiso 1 1 calc R
O81 O 0.1019(2) -0.00716(14) 0.29119(13) 0.0431(10) Uani 1 1 d .
C81 C 0.1395(4) -0.0452(2) 0.3077(2) 0.0444(15) Uani 1 1 d .
O82 O 0.0979(3) -0.08357(15) 0.29538(14) 0.0520(11) Uani 1 1 d .
C82 C 0.2317(4) -0.0445(2) 0.3392(2) 0.0529(17) Uani 1 1 d .
C83 C 0.2645(9) -0.0937(4) 0.3543(6) 0.190(7) Uani 1 1 d .
H83A H 0.2250 -0.1080 0.3718 0.6(2) Uiso 1 1 calc R
H83B H 0.3240 -0.0919 0.3737 0.08(2) Uiso 1 1 calc R
H83C H 0.2654 -0.1126 0.3269 2.0(13) Uiso 1 1 calc R
C84 C 0.2940(7) -0.0248(7) 0.3096(5) 0.143(5) Uani 1 1 d .
H84A H 0.2760 0.0069 0.2998 0.31(11) Uiso 1 1 calc R
H84B H 0.2909 -0.0444 0.2824 0.34(12) Uiso 1 1 calc R
H84C H 0.3545 -0.0244 0.3280 0.26(8) Uiso 1 1 calc R
C85 C 0.2349(7) -0.0115(6) 0.3793(5) 0.162(6) Uani 1 1 d .
H85A H 0.2117 0.0189 0.3675 0.24(8) Uiso 1 1 calc R
H85B H 0.2958 -0.0080 0.3965 0.09(3) Uiso 1 1 calc R
H85C H 0.1991 -0.0240 0.3997 0.37(13) Uiso 1 1 calc R
O91 O -0.0548(3) 0.18736(14) 0.11637(13) 0.0472(10) Uani 1 1 d .
C91 C -0.0261(4) 0.2299(2) 0.1205(2) 0.0494(16) Uani 1 1 d .
O92 O 0.0217(3) 0.24695(14) 0.15705(14) 0.0536(11) Uani 1 1 d .
C92 C -0.0515(5) 0.2618(2) 0.0780(2) 0.066(2) Uani 1 1 d .
C93 C -0.1380(9) 0.2885(5) 0.0847(6) 0.139(5) Uani 1 1 d .
H93A H -0.1853 0.2660 0.0844 0.9(3) Uiso 1 1 calc R
H93B H -0.1565 0.3108 0.0596 0.9(3) Uiso 1 1 calc R
H93C H -0.1252 0.3050 0.1143 0.29(11) Uiso 1 1 calc R
C94 C -0.0751(12) 0.2345(4) 0.0329(3) 0.170(6) Uani 1 1 d .
H94A H -0.0227 0.2184 0.0278 2.0(11) Uiso 1 1 calc R
H94B H -0.0970 0.2558 0.0073 0.22(5) Uiso 1 1 calc R
H94C H -0.1207 0.2116 0.0348 0.45(16) Uiso 1 1 calc R
C95 C 0.0201(8) 0.2989(4) 0.0788(4) 0.138(5) Uani 1 1 d .
H95A H 0.0742 0.2839 0.0746 0.19(7) Uiso 1 1 calc R
H95B H 0.0318 0.3150 0.1086 0.19(6) Uiso 1 1 calc R
H95C H 0.0000 0.3213 0.0539 0.13(3) Uiso 1 1 calc R
O101 O 0.0550(3) 0.24558(14) 0.35429(15) 0.0553(12) Uani 1 1 d .
C101 C 0.0778(4) 0.2228(3) 0.3915(2) 0.0527(17) Uani 1 1 d .
O102 O 0.0845(3) 0.17875(15) 0.39378(13) 0.0498(11) Uani 1 1 d .
C102 C 0.0989(6) 0.2514(3) 0.4370(3) 0.076(2) Uani 1 1 d .
C103 C 0.1757(12) 0.2863(6) 0.4326(6) 0.218(9) Uani 1 1 d .
H10C H 0.1916 0.3051 0.4606 0.42(13) Uiso 1 1 calc R
H10D H 0.1557 0.3067 0.4059 0.24(9) Uiso 1 1 calc R
H10E H 0.2272 0.2686 0.4285 2.0(12) Uiso 1 1 calc R
C104 C 0.1455(15) 0.2223(5) 0.4783(3) 0.186(7) Uani 1 1 d .
H10F H 0.1046 0.1992 0.4857 0.8(3) Uiso 1 1 calc R
H10G H 0.1656 0.2427 0.5050 0.13(3) Uiso 1 1 calc R
H10H H 0.1962 0.2066 0.4708 0.29(11) Uiso 1 1 calc R
C105 C 0.0223(10) 0.2765(8) 0.4419(5) 0.361(18) Uani 1 1 d .
H10I H -0.0243 0.2546 0.4447 0.26(8) Uiso 1 1 calc R
H10J H 0.0021 0.2963 0.4148 0.09(3) Uiso 1 1 calc R
H10K H 0.0367 0.2959 0.4697 0.16(4) Uiso 1 1 calc R
O111 O -0.2512(2) 0.13492(15) 0.20082(14) 0.0466(10) Uani 1 1 d .
C111 C -0.2575(4) 0.1439(2) 0.1577(2) 0.0417(15) Uani 1 1 d .
O112 O -0.1929(3) 0.14019(14) 0.13774(13) 0.0457(10) Uani 1 1 d .
C112 C -0.3465(4) 0.1619(3) 0.1306(2) 0.070(2) Uani 1 1 d .
C113 C -0.4154(7) 0.1259(7) 0.1290(8) 0.248(11) Uani 1 1 d .
H11A H -0.4011 0.0986 0.1123 0.34(12) Uiso 1 1 calc R
H11B H -0.4725 0.1383 0.1131 0.16(4) Uiso 1 1 calc R
H11C H -0.4178 0.1169 0.1605 0.14(4) Uiso 1 1 calc R
C114 C -0.3460(6) 0.1749(6) 0.0812(3) 0.139(5) Uani 1 1 d .
H11D H -0.3330 0.1473 0.0646 0.28(9) Uiso 1 1 calc R
H11E H -0.3010 0.1986 0.0810 2.0(14) Uiso 1 1 calc R
H11F H -0.4038 0.1872 0.0660 0.08(2) Uiso 1 1 calc R
C115 C -0.3828(3) 0.19422(18) 0.15785(17) 0.319(17) Uani 1 1 d .
H11G H -0.3809 0.1808 0.1883 2.0(11) Uiso 1 1 calc R
H11H H -0.4439 0.2010 0.1426 0.53(17) Uiso 1 1 calc R
H11I H -0.3484 0.2230 0.1613 0.019(13) Uiso 1 1 calc R
O1W O 0.2786(3) -0.23221(18) 0.17868(17) 0.0822(16) Uani 1 1 d R

loop_
_atom_site_aniso_label
_atom_site_aniso_U_11
_atom_site_aniso_U_22
_atom_site_aniso_U_33
_atom_site_aniso_U_23
_atom_site_aniso_U_13
_atom_site_aniso_U_12
Ni1 0.0320(4) 0.0298(4) 0.0368(4) 0.0022(3) 0.0113(3) 0.0028(3)
Ni2 0.0309(4) 0.0342(4) 0.0365(4) -0.0014(3) 0.0110(3) -0.0014(3)
Ni3 0.0345(4) 0.0280(4) 0.0317(4) 0.0026(3) 0.0088(3) 0.0019(3)
Ni4 0.0347(4) 0.0341(4) 0.0306(4) -0.0024(3) 0.0083(3) -0.0010(3)
Ni5 0.0417(4) 0.0264(4) 0.0396(4) 0.0000(3) 0.0151(3) -0.0023(3)
Ni6 0.0452(4) 0.0268(4) 0.0410(4) -0.0037(3) 0.0170(3) -0.0003(3)
Ni7 0.0614(5) 0.0281(4) 0.0387(4) 0.0007(3) 0.0142(4) -0.0007(4)
O1 0.033(2) 0.026(2) 0.0309(19) 0.0013(16) 0.0115(16) 0.0020(16)
O2 0.034(2) 0.029(2) 0.0301(19) -0.0008(16) 0.0119(16) -0.0022(16)
O3 0.035(2) 0.030(2) 0.037(2) 0.0014(17) 0.0128(17) 0.0009(16)
O4 0.036(2) 0.029(2) 0.036(2) -0.0020(17) 0.0106(17) -0.0032(16)
O5 0.034(2) 0.028(2) 0.032(2) 0.0002(16) 0.0083(16) -0.0004(16)
O6 0.036(2) 0.031(2) 0.033(2) -0.0002(17) 0.0117(16) 0.0022(16)
O1A 0.068(3) 0.032(2) 0.041(2) -0.0029(19) 0.016(2) 0.004(2)
N1A 0.063(3) 0.029(3) 0.038(3) 0.000(2) 0.014(3) 0.007(2)
C1A 0.098(6) 0.034(4) 0.050(4) 0.000(3) 0.019(4) 0.018(4)
N2A 0.084(4) 0.038(3) 0.049(3) -0.007(3) 0.021(3) 0.005(3)
O2A 0.139(5) 0.057(3) 0.038(3) -0.010(2) 0.021(3) 0.016(3)
C2A 0.090(7) 0.069(7) 0.161(10) -0.046(7) 0.003(7) 0.031(5)
N3A 0.049(3) 0.034(3) 0.030(3) 0.001(2) 0.011(2) 0.003(2)
C3A 0.215(13) 0.026(4) 0.086(7) 0.005(4) 0.069(7) 0.021(5)
N4A 0.071(4) 0.043(3) 0.028(3) 0.003(2) 0.002(2) 0.011(3)
C4A 0.113(6) 0.035(4) 0.059(4) -0.004(3) 0.028(4) 0.010(4)
C5A 0.233(14) 0.050(5) 0.081(7) -0.006(5) 0.073(7) 0.047(8)
C6A 0.146(9) 0.067(7) 0.130(10) -0.009(7) 0.027(8) -0.045(7)
C7A 0.053(4) 0.034(4) 0.041(4) -0.009(3) 0.018(3) 0.000(3)
C8A 0.047(3) 0.038(4) 0.033(3) -0.004(3) 0.013(3) -0.001(3)
C9A 0.041(3) 0.033(3) 0.026(3) 0.006(3) 0.010(3) 0.002(3)
C10A 0.068(4) 0.044(4) 0.037(4) -0.010(3) 0.008(3) 0.013(3)
C41A 0.119(7) 0.060(5) 0.041(4) 0.007(4) 0.002(5) 0.030(5)
C42A 0.080(7) 0.147(11) 0.102(8) 0.023(8) -0.026(6) 0.028(7)
C43A 0.116(9) 0.187(14) 0.104(8) -0.026(9) -0.014(8) -0.024(9)
C44A 0.087(11) 0.30(3) 0.167(14) -0.064(18) -0.014(10) -0.017(12)
C45A 0.16(2) 0.88(9) 0.36(4) -0.24(4) -0.14(3) 0.07(3)
C46A 0.126(15) 0.87(7) 0.22(2) -0.14(3) -0.035(16) 0.07(3)
O1B 0.056(3) 0.041(2) 0.045(2) 0.008(2) 0.016(2) -0.002(2)
N1B 0.058(3) 0.039(3) 0.048(3) 0.010(3) 0.025(3) 0.000(2)
C1B 0.082(5) 0.041(4) 0.064(5) 0.004(4) 0.031(4) -0.014(4)
N2B 0.081(4) 0.043(3) 0.053(4) 0.013(3) 0.025(3) 0.000(3)
O2B 0.146(5) 0.070(4) 0.043(3) 0.018(3) 0.031(3) -0.008(3)
C2B 0.099(8) 0.068(6) 0.180(12) 0.031(9) 0.037(8) -0.028(5)
N3B 0.045(3) 0.046(3) 0.031(3) 0.002(2) 0.011(2) 0.002(2)
C3B 0.169(11) 0.036(5) 0.079(6) -0.003(4) 0.049(6) -0.027(5)
N4B 0.069(4) 0.052(4) 0.028(3) 0.006(3) 0.007(3) -0.007(3)
C4B 0.104(6) 0.046(4) 0.065(5) 0.016(4) 0.041(4) 0.002(4)
C5B 0.228(12) 0.061(6) 0.096(8) 0.008(6) 0.087(8) -0.053(8)
C6B 0.142(9) 0.068(7) 0.108(8) 0.022(6) 0.038(7) 0.033(6)
C7B 0.058(4) 0.039(4) 0.041(4) 0.007(3) 0.025(3) 0.004(3)
C8B 0.044(3) 0.046(4) 0.035(3) 0.009(3) 0.017(3) 0.004(3)
C9B 0.040(3) 0.036(3) 0.033(3) -0.002(3) 0.014(3) 0.000(3)
C10B 0.071(5) 0.056(5) 0.035(4) 0.014(3) 0.012(3) -0.005(4)
C41B 0.113(7) 0.078(6) 0.032(4) -0.001(4) 0.000(4) -0.035(5)
C42B 0.059(6) 0.282(17) 0.074(8) -0.046(9) -0.017(6) -0.028(9)
C43B 0.25(3) 1.06(8) 0.113(19) 0.10(3) 0.033(18) 0.21(4)
C44B 0.105(15) 0.43(5) 0.34(4) 0.22(4) 0.07(2) 0.07(2)
C45B 0.19(2) 0.21(2) 0.37(3) 0.09(2) -0.12(2) -0.05(2)
C46B 0.091(10) 0.36(3) 0.39(3) 0.02(3) -0.058(17) 0.027(15)
O11 0.050(3) 0.030(2) 0.081(3) -0.005(2) 0.032(2) -0.005(2)
C11 0.047(4) 0.044(4) 0.042(4) -0.011(3) 0.010(3) -0.009(3)
O12 0.041(2) 0.043(3) 0.070(3) 0.004(2) 0.020(2) -0.005(2)
C12 0.055(4) 0.054(4) 0.069(5) -0.007(4) 0.031(4) -0.021(3)
C13 0.32(2) 0.39(3) 0.134(13) -0.069(15) 0.159(16) -0.23(2)
C14 0.211(15) 0.061(7) 0.41(2) -0.012(11) 0.238(16) -0.043(8)
C15 0.063(8) 0.37(3) 0.36(3) 0.25(2) 0.030(10) -0.060(11)
O21 0.040(2) 0.046(3) 0.067(3) -0.007(2) 0.018(2) 0.007(2)
C21 0.046(4) 0.048(4) 0.051(4) 0.011(3) 0.018(3) 0.021(3)
O22 0.058(3) 0.036(3) 0.085(3) -0.003(2) 0.037(2) 0.008(2)
C22 0.054(4) 0.059(5) 0.070(5) -0.009(4) 0.023(4) 0.023(4)
C23 0.077(8) 0.158(14) 0.40(3) -0.158(15) 0.082(11) -0.002(8)
C24 0.26(2) 0.091(10) 0.55(4) 0.039(15) 0.28(2) 0.099(12)
C25 0.32(3) 0.72(5) 0.111(12) 0.07(2) 0.108(15) 0.39(3)
O31 0.040(2) 0.044(3) 0.057(3) 0.010(2) 0.023(2) 0.0027(19)
C31 0.048(4) 0.052(4) 0.070(5) 0.015(4) 0.022(4) 0.004(3)
O32 0.044(3) 0.122(5) 0.117(4) 0.044(4) 0.019(3) -0.004(3)
C32 0.071(5) 0.074(6) 0.107(6) 0.040(5) 0.057(5) 0.014(4)
C33 0.239(19) 0.34(3) 0.168(13) 0.049(19) 0.026(14) -0.208(18)
C34 0.42(3) 0.197(17) 0.27(2) 0.100(18) 0.29(2) 0.15(2)
C35 0.156(13) 0.37(2) 0.42(2) 0.35(2) 0.205(16) 0.157(15)
O41 0.040(2) 0.050(3) 0.054(3) -0.007(2) 0.022(2) 0.002(2)
C41 0.059(5) 0.040(4) 0.073(5) -0.006(4) 0.033(4) 0.000(3)
O42 0.039(3) 0.086(4) 0.082(3) -0.015(3) 0.013(2) 0.009(2)
C42 0.070(5) 0.069(5) 0.083(5) -0.019(4) 0.046(4) -0.001(4)
C43 0.116(9) 0.32(2) 0.182(12) -0.199(14) 0.073(9) -0.039(12)
C44 0.264(16) 0.154(12) 0.200(13) -0.101(11) 0.192(13) -0.125(12)
C45 0.239(14) 0.140(11) 0.159(11) -0.020(9) 0.072(12) 0.127(11)
O51 0.038(2) 0.066(3) 0.047(3) -0.005(2) 0.010(2) 0.006(2)
C51 0.043(4) 0.056(4) 0.043(4) 0.003(3) 0.006(3) 0.004(3)
O52 0.035(2) 0.077(3) 0.039(2) 0.002(2) 0.0035(19) 0.003(2)
C52 0.040(4) 0.097(6) 0.049(4) -0.003(4) 0.006(3) -0.008(4)
C53 0.074(6) 0.131(10) 0.105(8) 0.003(8) -0.005(6) -0.042(7)
C54 0.050(5) 0.139(10) 0.144(9) 0.012(9) -0.029(6) 0.018(6)
C55 0.057(5) 0.197(12) 0.100(7) -0.071(8) 0.020(5) -0.043(6)
O61 0.049(2) 0.027(2) 0.049(2) 0.0040(19) 0.017(2) 0.0066(19)
C61 0.040(4) 0.041(4) 0.065(4) -0.001(3) 0.013(3) 0.000(3)
O62 0.053(3) 0.050(3) 0.084(3) 0.008(3) 0.006(3) 0.007(2)
C62 0.062(5) 0.023(3) 0.110(7) -0.005(4) 0.022(4) 0.001(3)
C63 0.34(2) 0.066(7) 0.147(11) -0.056(7) 0.086(12) -0.047(10)
C64 0.091(7) 0.044(6) 0.369(19) 0.016(9) 0.079(10) -0.031(5)
C65 0.155(14) 0.038(6) 0.43(3) 0.031(10) -0.108(15) -0.003(7)
O71 0.055(3) 0.037(2) 0.040(2) 0.0016(19) 0.0107(19) -0.009(2)
C71 0.061(4) 0.035(4) 0.044(4) 0.002(3) 0.019(3) -0.014(3)
O72 0.073(3) 0.034(3) 0.053(3) -0.003(2) 0.012(2) -0.008(2)
C72 0.059(4) 0.045(4) 0.067(5) 0.005(4) 0.009(4) -0.014(3)
C73 0.082(8) 0.169(14) 0.329(19) 0.136(15) -0.113(11) -0.051(8)
C74 0.075(9) 0.59(4) 0.181(15) 0.16(2) 0.044(9) 0.032(14)
C75 0.240(18) 0.26(2) 0.32(2) -0.206(19) -0.179(19) 0.146(16)
O81 0.053(2) 0.035(2) 0.043(2) 0.0002(19) 0.0122(19) 0.008(2)
C81 0.057(4) 0.039(4) 0.043(4) 0.004(3) 0.022(3) 0.011(3)
O82 0.072(3) 0.037(3) 0.049(3) 0.009(2) 0.017(2) 0.008(2)
C82 0.051(4) 0.052(4) 0.056(4) 0.003(3) 0.014(3) 0.015(3)
C83 0.115(9) 0.098(9) 0.289(17) 0.084(10) -0.103(10) -0.011(7)
C84 0.080(8) 0.215(15) 0.139(11) 0.056(12) 0.036(7) 0.001(8)
C85 0.080(7) 0.213(15) 0.158(10) -0.098(10) -0.048(8) 0.053(9)
O91 0.063(3) 0.039(3) 0.038(2) 0.010(2) 0.009(2) -0.006(2)
C91 0.053(4) 0.047(4) 0.048(4) 0.016(3) 0.011(3) 0.002(3)
O92 0.078(3) 0.038(3) 0.044(3) 0.011(2) 0.010(2) -0.005(2)
C92 0.088(5) 0.042(4) 0.060(5) 0.021(4) 0.003(4) -0.014(4)
C93 0.135(10) 0.136(10) 0.144(11) 0.064(9) 0.024(8) 0.061(8)
C94 0.36(2) 0.092(8) 0.049(6) 0.040(6) 0.017(8) 0.019(11)
C95 0.147(12) 0.140(10) 0.110(10) 0.089(8) -0.006(7) -0.058(9)
O101 0.084(3) 0.039(3) 0.042(3) -0.006(2) 0.011(2) -0.006(2)
C101 0.059(4) 0.058(5) 0.043(4) -0.014(4) 0.013(3) -0.013(4)
O102 0.062(3) 0.048(3) 0.038(2) -0.010(2) 0.007(2) -0.002(2)
C102 0.114(7) 0.062(5) 0.050(5) -0.025(4) 0.016(5) -0.008(5)
C103 0.35(2) 0.168(14) 0.131(12) -0.079(12) 0.033(13) -0.163(15)
C104 0.34(2) 0.133(11) 0.049(6) -0.046(7) -0.041(9) 0.026(14)
C105 0.154(14) 0.67(4) 0.219(17) -0.35(2) -0.050(12) 0.14(2)
O111 0.032(2) 0.064(3) 0.044(3) 0.010(2) 0.0089(18) 0.0000(19)
C111 0.038(4) 0.036(4) 0.049(4) 0.007(3) 0.006(3) 0.000(3)
O112 0.039(2) 0.059(3) 0.039(2) 0.002(2) 0.0074(19) 0.004(2)
C112 0.042(4) 0.107(7) 0.059(5) 0.022(4) 0.007(3) 0.018(4)
C113 0.067(7) 0.29(2) 0.33(2) 0.220(18) -0.080(10) -0.073(10)
C114 0.083(7) 0.256(15) 0.077(6) 0.071(8) 0.016(5) 0.072(8)
C115 0.29(2) 0.46(4) 0.172(15) -0.062(19) -0.036(15) 0.30(3)
O1W 0.079(4) 0.072(4) 0.094(4) 0.013(3) 0.014(3) 0.021(3)

loop_
_atom_type_symbol
_atom_type_description
_atom_type_scat_dispersion_real
_atom_type_scat_dispersion_imag
_atom_type_scat_source
C C 0.0033 0.0016 'International Tables Vol C Tables 4.2.6.8 and 6.1.1.4'
H H 0.0000 0.0000 'International Tables Vol C Tables 4.2.6.8 and 6.1.1.4'
N N 0.0061 0.0033 'International Tables Vol C Tables 4.2.6.8 and 6.1.1.4'
O O 0.0106 0.0060 'International Tables Vol C Tables 4.2.6.8 and 6.1.1.4'
Ni Ni 0.3393 1.1124 'International Tables Vol C Tables 4.2.6.8 and 6.1.1.4'

loop_
_geom_angle_atom_site_label_1
_geom_angle_atom_site_label_2
_geom_angle_atom_site_label_3
_geom_angle
O6 Ni1 O111 172.71(14)
O6 Ni1 O21 89.29(15)
O111 Ni1 O21 83.87(16)
O6 Ni1 O1 93.07(13)
O111 Ni1 O1 93.83(15)
O21 Ni1 O1 177.34(15)
O6 Ni1 O3 86.45(13)
O111 Ni1 O3 97.04(14)
O21 Ni1 O3 98.73(15)
O1 Ni1 O3 80.20(13)
O6 Ni1 O31 89.43(15)
O111 Ni1 O31 87.55(15)
O21 Ni1 O31 85.55(16)
O1 Ni1 O31 95.70(14)
O3 Ni1 O31 174.01(14)
O6 Ni1 Ni6 43.44(10)
O111 Ni1 Ni6 136.47(12)
O21 Ni1 Ni6 77.93(12)
O1 Ni1 Ni6 102.98(9)
O3 Ni1 Ni6 48.45(9)
O31 Ni1 Ni6 129.28(11)
O5 Ni2 O51 171.73(15)
O5 Ni2 O12 86.96(15)
O51 Ni2 O12 84.81(16)
O5 Ni2 O2 93.74(13)
O51 Ni2 O2 94.50(15)
O12 Ni2 O2 179.14(16)
O5 Ni2 O41 91.73(15)
O51 Ni2 O41 87.99(16)
O12 Ni2 O41 82.46(16)
O2 Ni2 O41 97.01(14)
O5 Ni2 O4 85.75(13)
O51 Ni2 O4 95.02(15)
O12 Ni2 O4 100.94(15)
O2 Ni2 O4 79.62(13)
O41 Ni2 O4 175.63(14)
O5 Ni2 Ni5 43.74(10)
O51 Ni2 Ni5 132.90(12)
O12 Ni2 Ni5 77.73(12)
O2 Ni2 Ni5 103.12(10)
O41 Ni2 Ni5 131.40(11)
O4 Ni2 Ni5 47.61(9)
O5 Ni3 O112 171.32(15)
O5 Ni3 O91 90.03(15)
O112 Ni3 O91 82.07(16)
O5 Ni3 O1 89.71(13)
O112 Ni3 O1 97.84(14)
O91 Ni3 O1 174.91(15)
O5 Ni3 N3A 90.86(15)
O112 Ni3 N3A 93.25(16)
O91 Ni3 N3A 93.91(16)
O1 Ni3 N3A 91.18(15)
O5 Ni3 O3 83.35(13)
O112 Ni3 O3 93.99(14)
O91 Ni3 O3 96.90(15)
O1 Ni3 O3 78.02(13)
N3A Ni3 O3 167.72(15)
O5 Ni3 Ni5 42.86(10)
O112 Ni3 Ni5 130.80(12)
O91 Ni3 Ni5 76.85(11)
O1 Ni3 Ni5 99.58(9)
N3A Ni3 Ni5 131.75(12)
O3 Ni3 Ni5 46.41(9)
O6 Ni4 O52 168.59(16)
O6 Ni4 O102 87.50(15)
O52 Ni4 O102 82.88(16)
O6 Ni4 O2 90.73(13)
O52 Ni4 O2 98.45(15)
O102 Ni4 O2 175.78(15)
O6 Ni4 N3B 92.62(15)
O52 Ni4 N3B 93.85(17)
O102 Ni4 N3B 92.09(17)
O2 Ni4 N3B 91.82(15)
O6 Ni4 O4 82.96(13)
O52 Ni4 O4 92.39(15)
O102 Ni4 O4 98.54(15)
O2 Ni4 O4 77.43(13)
N3B Ni4 O4 168.28(15)
O6 Ni4 Ni6 43.08(10)
O52 Ni4 Ni6 127.63(13)
O102 Ni4 Ni6 75.50(12)
O2 Ni4 Ni6 100.61(10)
N3B Ni4 Ni6 133.39(12)
O4 Ni4 Ni6 46.34(9)
O92 Ni5 O11 88.35(18)
O92 Ni5 O5 98.32(16)
O11 Ni5 O5 99.94(15)
O92 Ni5 O61 94.59(16)
O11 Ni5 O61 92.60(15)
O5 Ni5 O61 162.21(14)
O92 Ni5 O3 95.55(16)
O11 Ni5 O3 174.28(15)
O5 Ni5 O3 83.67(13)
O61 Ni5 O3 82.94(13)
O92 Ni5 O4 176.48(16)
O11 Ni5 O4 88.69(15)
O5 Ni5 O4 84.07(13)
O61 Ni5 O4 83.65(14)
O3 Ni5 O4 87.27(13)
O92 Ni5 Ni6 129.49(13)
O11 Ni5 Ni6 121.42(12)
O5 Ni5 Ni6 113.18(10)
O61 Ni5 Ni6 49.06(10)
O3 Ni5 Ni6 52.87(9)
O4 Ni5 Ni6 51.09(9)
O92 Ni5 Ni2 135.07(13)
O11 Ni5 Ni2 79.13(12)
O5 Ni5 Ni2 43.53(9)
O61 Ni5 Ni2 128.62(11)
O3 Ni5 Ni2 100.85(9)
O4 Ni5 Ni2 45.97(9)
Ni6 Ni5 Ni2 92.85(3)
O92 Ni5 Ni3 81.61(13)
O11 Ni5 Ni3 138.49(12)
O5 Ni5 Ni3 43.03(9)
O61 Ni5 Ni3 128.16(11)
O3 Ni5 Ni3 46.60(9)
O4 Ni5 Ni3 101.88(9)
Ni6 Ni5 Ni3 95.10(3)
Ni2 Ni5 Ni3 80.11(3)
O22 Ni6 O101 88.20(18)
O22 Ni6 O6 95.24(15)
O101 Ni6 O6 103.68(16)
O22 Ni6 O61 97.60(16)
O101 Ni6 O61 89.27(16)
O6 Ni6 O61 162.03(14)
O22 Ni6 O4 175.21(16)
O101 Ni6 O4 87.66(16)
O6 Ni6 O4 83.40(13)
O61 Ni6 O4 84.76(14)
O22 Ni6 O3 97.70(16)
O101 Ni6 O3 170.16(16)
O6 Ni6 O3 83.70(13)
O61 Ni6 O3 82.18(14)
O4 Ni6 O3 86.73(13)
O22 Ni6 Ni5 132.53(13)
O101 Ni6 Ni5 119.13(13)
O6 Ni6 Ni5 112.46(10)
O61 Ni6 Ni5 49.65(10)
O4 Ni6 Ni5 51.98(9)
O3 Ni6 Ni5 51.27(9)
O22 Ni6 Ni1 82.09(13)
O101 Ni6 Ni1 143.73(13)
O6 Ni6 Ni1 43.33(10)
O61 Ni6 Ni1 126.55(11)
O4 Ni6 Ni1 99.89(9)
O3 Ni6 Ni1 45.56(9)
Ni5 Ni6 Ni1 92.28(3)
O22 Ni6 Ni4 129.66(13)
O101 Ni6 Ni4 79.83(12)
O6 Ni6 Ni4 42.88(9)
O61 Ni6 Ni4 130.53(11)
O4 Ni6 Ni4 47.04(9)
O3 Ni6 Ni4 102.06(9)
Ni5 Ni6 Ni4 94.89(3)
Ni1 Ni6 Ni4 79.87(3)
O81 Ni7 O1B 95.00(15)
O81 Ni7 O1A 82.53(15)
O1B Ni7 O1A 175.94(16)
O81 Ni7 O71 112.19(16)
O1B Ni7 O71 82.28(15)
O1A Ni7 O71 95.63(15)
O81 Ni7 O82 63.00(16)
O1B Ni7 O82 93.18(16)
O1A Ni7 O82 88.57(16)
O71 Ni7 O82 173.21(16)
O81 Ni7 O72 173.38(16)
O1B Ni7 O72 88.87(16)
O1A Ni7 O72 93.29(16)
O71 Ni7 O72 62.96(16)
O82 Ni7 O72 122.24(18)
O81 Ni7 C71 143.73(19)
O1B Ni7 C71 83.43(17)
O1A Ni7 C71 96.64(18)
O71 Ni7 C71 31.57(17)
O82 Ni7 C71 153.16(19)
O72 Ni7 C71 31.44(17)
O81 Ni7 C81 31.43(18)
O1B Ni7 C81 96.22(17)
O1A Ni7 C81 83.37(17)
O71 Ni7 C81 143.57(19)
O82 Ni7 C81 31.63(17)
O72 Ni7 C81 153.4(2)
C71 Ni7 C81 175.1(2)
Ni1 O1 Ni3 94.76(13)
Ni2 O2 Ni4 96.01(14)
Ni1 O3 Ni5 144.38(17)
Ni1 O3 Ni3 91.73(13)
Ni5 O3 Ni3 86.98(12)
Ni1 O3 Ni6 85.98(12)
Ni5 O3 Ni6 75.86(11)
Ni3 O3 Ni6 145.98(17)
Ni2 O4 Ni6 146.20(17)
Ni2 O4 Ni4 92.08(14)
Ni6 O4 Ni4 86.62(12)
Ni2 O4 Ni5 86.41(12)
Ni6 O4 Ni5 76.94(11)
Ni4 O4 Ni5 146.98(17)
Ni2 O5 Ni5 92.73(14)
Ni2 O5 Ni3 139.11(18)
Ni5 O5 Ni3 94.11(14)
Ni4 O6 Ni1 139.28(18)
Ni4 O6 Ni6 94.04(14)
Ni1 O6 Ni6 93.24(14)
N1A O1A Ni7 124.3(3)
O1A N1A C7A 124.1(5)
O1A N1A C1A 121.7(5)
C7A N1A C1A 113.4(5)
C3A C1A N1A 110.4(6)
C3A C1A C2A 114.0(9)
N1A C1A C2A 105.2(6)
C3A C1A C4A 113.2(7)
N1A C1A C4A 100.7(5)
C2A C1A C4A 112.2(7)
O2A N2A C7A 125.0(5)
O2A N2A C4A 122.5(5)
C7A N2A C4A 111.8(5)
C9A N3A N4A 104.0(4)
C9A N3A Ni3 122.1(3)
N4A N3A Ni3 133.4(4)
C10A N4A N3A 111.8(5)
C10A N4A C41A 127.3(5)
N3A N4A C41A 120.9(5)
C5A C4A N2A 109.8(6)
C5A C4A C1A 116.0(8)
N2A C4A C1A 100.7(5)
C5A C4A C6A 111.1(8)
N2A C4A C6A 106.0(7)
C1A C4A C6A 112.3(7)
N1A C7A N2A 108.4(5)
N1A C7A C8A 127.0(5)
N2A C7A C8A 124.6(5)
C10A C8A C9A 105.2(5)
C10A C8A C7A 126.2(5)
C9A C8A C7A 128.4(5)
N3A C9A C8A 111.4(5)
N4A C10A C8A 107.4(5)
N4A C41A C42A 114.0(7)
C43A C42A C41A 122.5(10)
C42A C43A C44A 119.5(16)
C45A C44A C43A 161(3)
C44A C45A C46A 159(3)
N1B O1B Ni7 124.6(3)
O1B N1B C7B 123.9(5)
O1B N1B C1B 122.5(5)
C7B N1B C1B 112.8(5)
C2B C1B N1B 104.9(6)
C2B C1B C4B 113.8(7)
N1B C1B C4B 101.0(5)
C2B C1B C3B 112.3(8)
N1B C1B C3B 109.5(5)
C4B C1B C3B 114.2(7)
O2B N2B C7B 125.0(6)
O2B N2B C4B 123.2(5)
C7B N2B C4B 111.3(5)
C9B N3B N4B 104.6(5)
C9B N3B Ni4 122.2(4)
N4B N3B Ni4 132.7(4)
C10B N4B N3B 111.1(5)
C10B N4B C41B 126.6(5)
N3B N4B C41B 122.3(5)
N2B C4B C5B 109.3(6)
N2B C4B C1B 101.7(5)
C5B C4B C1B 115.7(8)
N2B C4B C6B 105.7(7)
C5B C4B C6B 111.4(8)
C1B C4B C6B 112.0(7)
N1B C7B N2B 108.6(5)
N1B C7B C8B 126.8(5)
N2B C7B C8B 124.5(6)
C10B C8B C9B 104.3(5)
C10B C8B C7B 126.6(6)
C9B C8B C7B 128.8(5)
N3B C9B C8B 111.5(5)
N4B C10B C8B 108.5(5)
N4B C41B C42B 114.8(8)
C43B C42B C41B 148.4(18)
C42B C43B C44B 160(2)
C45B C44B C43B 131(4)
C44B C45B C46B 133(4)
C11 O11 Ni5 123.0(4)
O11 C11 O12 124.5(6)
O11 C11 C12 117.9(6)
O12 C11 C12 117.6(6)
C11 O12 Ni2 126.4(4)
C13 C12 C15 111.3(14)
C13 C12 C14 104.2(14)
C15 C12 C14 109.6(11)
C13 C12 C11 109.8(7)
C15 C12 C11 110.6(7)
C14 C12 C11 111.3(6)
C21 O21 Ni1 128.7(4)
O21 C21 O22 125.7(5)
O21 C21 C22 117.9(6)
O22 C21 C22 116.3(6)
C21 O22 Ni6 125.1(4)
C25 C22 C24 106.8(15)
C25 C22 C23 111.0(13)
C24 C22 C23 105.6(14)
C25 C22 C21 111.9(8)
C24 C22 C21 108.6(8)
C23 C22 C21 112.6(7)
C31 O31 Ni1 127.4(4)
O31 C31 O32 122.3(6)
O31 C31 C32 123.6(6)
O32 C31 C32 113.9(6)
C35 C32 C34 116.9(14)
C35 C32 C31 111.0(7)
C34 C32 C31 108.4(9)
C35 C32 C33 110.6(13)
C34 C32 C33 97.2(16)
C31 C32 C33 112.0(9)
C41 O41 Ni2 126.3(4)
O41 C41 O42 123.6(6)
O41 C41 C42 121.3(7)
O42 C41 C42 115.1(6)
C43 C42 C44 113.3(11)
C43 C42 C41 110.1(6)
C44 C42 C41 109.8(7)
C43 C42 C45 107.6(12)
C44 C42 C45 108.0(12)
C41 C42 C45 107.9(7)
C51 O51 Ni2 128.7(4)
O52 C51 O51 122.3(5)
O52 C51 C52 119.9(6)
O51 C51 C52 117.7(5)
C51 O52 Ni4 128.5(4)
C55 C52 C51 110.5(6)
C55 C52 C53 110.1(8)
C51 C52 C53 110.7(6)
C55 C52 C54 112.4(8)
C51 C52 C54 106.9(6)
C53 C52 C54 106.1(8)
C61 O61 Ni6 119.3(4)
C61 O61 Ni5 119.2(4)
Ni6 O61 Ni5 81.28(14)
O62 C61 O61 123.8(6)
O62 C61 C62 120.9(6)
O61 C61 C62 115.2(6)
C64 C62 C65 111.2(11)
C64 C62 C63 106.4(11)
C65 C62 C63 112.3(12)
C64 C62 C61 109.0(6)
C65 C62 C61 111.1(7)
C63 C62 C61 106.7(7)
C71 O71 Ni7 89.4(4)
O72 C71 O71 118.7(6)
O72 C71 C72 121.4(6)
O71 C71 C72 119.9(6)
O72 C71 Ni7 59.8(3)
O71 C71 Ni7 59.0(3)
C72 C71 Ni7 175.0(5)
C71 O72 Ni7 88.7(4)
C74 C72 C75 103.8(13)
C74 C72 C73 108.6(13)
C75 C72 C73 110.3(11)
C74 C72 C71 107.9(8)
C75 C72 C71 113.2(8)
C73 C72 C71 112.5(6)
C81 O81 Ni7 90.5(4)
O81 C81 O82 117.5(6)
O81 C81 C82 120.6(6)
O82 C81 C82 121.9(6)
O81 C81 Ni7 58.1(3)
O82 C81 Ni7 59.6(3)
C82 C81 Ni7 173.9(4)
C81 O82 Ni7 88.8(4)
C85 C82 C81 110.5(6)
C85 C82 C83 113.4(10)
C81 C82 C83 111.9(7)
C85 C82 C84 107.5(11)
C81 C82 C84 106.2(7)
C83 C82 C84 106.9(11)
C91 O91 Ni3 128.5(4)
O92 C91 O91 124.6(6)
O92 C91 C92 117.8(6)
O91 C91 C92 117.6(6)
C91 O92 Ni5 126.8(4)
C94 C92 C95 113.9(10)
C94 C92 C91 112.3(6)
C95 C92 C91 110.2(6)
C94 C92 C93 108.1(10)
C95 C92 C93 107.0(10)
C91 C92 C93 104.7(7)
C101 O101 Ni6 122.8(4)
O101 C101 O102 124.5(6)
O101 C101 C102 116.7(6)
O102 C101 C102 118.8(6)
C101 O102 Ni4 127.2(4)
C105 C102 C104 116.9(13)
C105 C102 C101 109.6(8)
C104 C102 C101 112.4(7)
C105 C102 C103 110.4(13)
C104 C102 C103 100.3(12)
C101 C102 C103 106.4(7)
C111 O111 Ni1 128.5(4)
O111 C111 O112 123.2(5)
O111 C111 C112 116.9(5)
O112 C111 C112 119.9(6)
C111 O112 Ni3 127.8(4)
C115 C112 C113 95.7(12)
C115 C112 C114 118.4(8)
C113 C112 C114 107.4(11)
C115 C112 C111 110.3(6)
C113 C112 C111 110.1(8)
C114 C112 C111 113.2(6)

loop_
_geom_bond_atom_site_label_1
_geom_bond_atom_site_label_2
_geom_bond_distance
Ni1 O6 2.019(3)
Ni1 O111 2.031(4)
Ni1 O21 2.033(4)
Ni1 O1 2.062(3)
Ni1 O3 2.103(3)
Ni1 O31 2.109(4)
Ni1 Ni6 2.9375(10)
Ni2 O5 2.020(3)
Ni2 O51 2.043(4)
Ni2 O12 2.045(4)
Ni2 O2 2.050(3)
Ni2 O41 2.104(4)
Ni2 O4 2.110(3)
Ni2 Ni5 2.9290(10)
Ni3 O5 2.034(3)
Ni3 O112 2.040(4)
Ni3 O91 2.043(4)
Ni3 O1 2.098(3)
Ni3 N3A 2.156(4)
Ni3 O3 2.163(3)
Ni3 Ni5 2.9726(10)
Ni4 O6 2.015(3)
Ni4 O52 2.041(4)
Ni4 O102 2.065(4)
Ni4 O2 2.092(3)
Ni4 N3B 2.147(5)
Ni4 O4 2.166(3)
Ni4 Ni6 2.9542(10)
Ni5 O92 1.979(4)
Ni5 O11 2.026(4)
Ni5 O5 2.027(3)
Ni5 O61 2.067(4)
Ni5 O3 2.156(3)
Ni5 O4 2.168(3)
Ni5 Ni6 2.6804(10)
Ni6 O22 1.985(4)
Ni6 O101 2.020(4)
Ni6 O6 2.023(3)
Ni6 O61 2.048(4)
Ni6 O4 2.141(3)
Ni6 O3 2.204(3)
Ni7 O81 2.051(4)
Ni7 O1B 2.054(4)
Ni7 O1A 2.057(4)
Ni7 O71 2.066(4)
Ni7 O82 2.085(4)
Ni7 O72 2.084(4)
Ni7 C71 2.410(6)
Ni7 C81 2.417(6)
O1A N1A 1.294(5)
N1A C7A 1.316(7)
N1A C1A 1.501(7)
C1A C3A 1.499(10)
C1A C2A 1.507(11)
C1A C4A 1.536(9)
N2A O2A 1.290(6)
N2A C7A 1.348(7)
N2A C4A 1.508(8)
N3A C9A 1.327(6)
N3A N4A 1.365(6)
N4A C10A 1.329(7)
N4A C41A 1.490(8)
C4A C5A 1.502(10)
C4A C6A 1.548(11)
C7A C8A 1.446(8)
C8A C10A 1.357(8)
C8A C9A 1.388(7)
C41A C42A 1.482(11)
C42A C43A 1.376(14)
C43A C44A 1.485(15)
C44A C45A 0.896(16)
C45A C46A 1.44(2)
O1B N1B 1.291(6)
N1B C7B 1.321(7)
N1B C1B 1.503(8)
C1B C2B 1.507(11)
C1B C4B 1.522(10)
C1B C3B 1.531(9)
N2B O2B 1.275(6)
N2B C7B 1.355(7)
N2B C4B 1.498(9)
N3B C9B 1.326(7)
N3B N4B 1.359(6)
N4B C10B 1.321(8)
N4B C41B 1.465(8)
C4B C5B 1.509(10)
C4B C6B 1.547(11)
C7B C8B 1.437(8)
C8B C10B 1.360(8)
C8B C9B 1.388(7)
C41B C42B 1.460(14)
C42B C43B 0.982(16)
C43B C44B 1.49(2)
C44B C45B 0.99(3)
C45B C46B 1.47(2)
O11 C11 1.242(7)
C11 O12 1.253(7)
C11 C12 1.521(8)
C12 C13 1.411(13)
C12 C15 1.415(13)
C12 C14 1.467(12)
O21 C21 1.253(7)
C21 O22 1.269(7)
C21 C22 1.513(8)
C22 C25 1.376(13)
C22 C24 1.427(15)
C22 C23 1.443(12)
O31 C31 1.209(7)
C31 O32 1.307(8)
C31 C32 1.493(9)
C32 C35 1.407(12)
C32 C34 1.475(15)
C32 C33 1.487(14)
O41 C41 1.224(7)
C41 O42 1.306(8)
C41 C42 1.522(9)
C42 C43 1.455(12)
C42 C44 1.484(11)
C42 C45 1.559(13)
O51 C51 1.267(7)
C51 O52 1.249(7)
C51 C52 1.511(8)
C52 C55 1.517(10)
C52 C53 1.510(10)
C52 C54 1.529(11)
O61 C61 1.269(7)
C61 O62 1.252(7)
C61 C62 1.541(9)
C62 C64 1.461(10)
C62 C65 1.472(12)
C62 C63 1.503(12)
O71 C71 1.262(7)
C71 O72 1.257(7)
C71 C72 1.503(9)
C72 C74 1.397(13)
C72 C75 1.426(13)
C72 C73 1.445(12)
O81 C81 1.260(7)
C81 O82 1.268(7)
C81 C82 1.502(9)
C82 C85 1.486(11)
C82 C83 1.510(11)
C82 C84 1.522(11)
O91 C91 1.276(7)
C91 O92 1.246(7)
C91 C92 1.511(8)
C92 C94 1.495(12)
C92 C95 1.510(11)
C92 C93 1.571(13)
O101 C101 1.242(7)
C101 O102 1.248(7)
C101 C102 1.523(9)
C102 C105 1.402(14)
C102 C104 1.500(13)
C102 C103 1.561(15)
O111 C111 1.264(7)
C111 O112 1.257(7)
C111 C112 1.502(8)
C112 C115 1.400(9)
C112 C113 1.457(13)
C112 C114 1.486(10)
